data_2104417
loop_
_publ_author_name
'St\%ahl, Kenny'
'Berg, Rolf W.'
'Eriksen, K. Michael'
'Fehrmann, Rasmus'

_publ_section_title
;
 Structure of caesium disulfate at 120 and 273K
;
_journal_coeditor_code BP5020
_journal_issue 5
_journal_name_full 'Acta Crystallographica Section B'
_journal_page_first 551
_journal_page_last 557
_journal_paper_doi 10.1107/S0108768109029334
_journal_volume 65
_journal_year 2009
_chemical_formula_moiety 'O7 S2, 2(Cs)'
_chemical_formula_sum 'Cs2 O7 S2'
_chemical_formula_weight 441.96
_chemical_name_common 'Cesium disulfate'
_chemical_name_systematic
;
 Dicesium disulfate
;
_space_group_IT_number 2
_symmetry_cell_setting triclinic
_symmetry_space_group_name_Hall '-P 1'
_symmetry_space_group_name_H-M 'P -1'
_atom_sites_solution_hydrogens notdet
_atom_sites_solution_primary direct
_atom_sites_solution_secondary difmap
_audit_creation_method SHELXL-97
_cell_angle_alpha 85.3100(10)
_cell_angle_beta 67.2880(10)
_cell_angle_gamma 77.7750(10)
_cell_formula_units_Z 10
_cell_length_a 7.5229(5)
_cell_length_b 15.9592(10)
_cell_length_c 19.4841(12)
_cell_measurement_reflns_used 7719
_cell_measurement_temperature 273(2)
_cell_measurement_theta_max 27.71
_cell_measurement_theta_min 2.61
_cell_volume 2108.9(2)
_computing_cell_refinement 'SAINT-plus (Bruker, 1997-1999)'
_computing_data_collection 'SMART (Bruker, 1997-1999)'
_computing_data_reduction 'SAINT-plus (Bruker, 1997-1999)'
_computing_molecular_graphics 'ATOMS 6.1 (Eric Dowty, 2000)'
_computing_publication_material 'SHELXL-97 (Sheldrick, 1997)'
_computing_structure_refinement 'SHELXL-97 (Sheldrick, 1997)'
_computing_structure_solution 'SHELXS-97 (Sheldrick, 1997)'
_diffrn_ambient_temperature 273(2)
_diffrn_measured_fraction_theta_full 0.992
_diffrn_measured_fraction_theta_max 0.907
_diffrn_measurement_device_type 'Bruker SMART APEX diffractometer'
_diffrn_measurement_method 'Omega scan, frame data integration'
_diffrn_radiation_monochromator graphite
_diffrn_radiation_source 'fine-focus sealed tube'
_diffrn_radiation_type MoK\a
_diffrn_radiation_wavelength 0.71073
_diffrn_reflns_av_R_equivalents 0.0334
_diffrn_reflns_av_sigmaI/netI 0.0534
_diffrn_reflns_limit_h_max 10
_diffrn_reflns_limit_h_min -10
_diffrn_reflns_limit_k_max 22
_diffrn_reflns_limit_k_min -22
_diffrn_reflns_limit_l_max 27
_diffrn_reflns_limit_l_min -27
_diffrn_reflns_number 28312
_diffrn_reflns_theta_full 29.00
_diffrn_reflns_theta_max 31.01
_diffrn_reflns_theta_min 1.13
_diffrn_standards_decay_% 0
_diffrn_standards_interval_count 0
_diffrn_standards_interval_time 0
_diffrn_standards_number 0
_exptl_absorpt_coefficient_mu 9.128
_exptl_absorpt_correction_T_max 0.578
_exptl_absorpt_correction_T_min 0.411
_exptl_absorpt_correction_type multi-scan
_exptl_absorpt_process_details 'SADABS (Sheldrick, 2002)'
_exptl_crystal_colour colorless
_exptl_crystal_density_diffrn 3.480
_exptl_crystal_density_method 'not measured'
_exptl_crystal_description plate
_exptl_crystal_F_000 1980
_exptl_crystal_size_max 0.11
_exptl_crystal_size_mid 0.10
_exptl_crystal_size_min 0.06
_refine_diff_density_max 4.871
_refine_diff_density_min -5.109
_refine_ls_extinction_method none
_refine_ls_goodness_of_fit_ref 1.071
_refine_ls_hydrogen_treatment noref
_refine_ls_matrix_type full
_refine_ls_number_parameters 486
_refine_ls_number_reflns 12178
_refine_ls_number_restraints 58
_refine_ls_restrained_S_all 1.078
_refine_ls_R_factor_all 0.0923
_refine_ls_R_factor_gt 0.0672
_refine_ls_shift/su_max 0.001
_refine_ls_shift/su_mean 0.000
_refine_ls_structure_factor_coef Fsqd
_refine_ls_weighting_details 'calc w=1/[\s^2^(Fo^2^)+(0.0636P)^2^+26.3785P] where P=(Fo^2^+2Fc^2^)/3'
_refine_ls_weighting_scheme calc
_refine_ls_wR_factor_gt 0.1511
_refine_ls_wR_factor_ref 0.1636
_reflns_number_gt 9077
_reflns_number_total 12178
_reflns_threshold_expression >2\s(I)
_cod_data_source_file bp5020.cif
_cod_data_source_block csdisulfate273K
_cod_database_code 2104417
_cod_database_fobs_code 2104417

loop_
_symmetry_equiv_pos_as_xyz
'x, y, z'
'-x, -y, -z'

loop_
_atom_site_type_symbol
_atom_site_label
_atom_site_fract_x
_atom_site_fract_y
_atom_site_fract_z
_atom_site_U_iso_or_equiv
_atom_site_adp_type
_atom_site_calc_flag
_atom_site_refinement_flags
_atom_site_occupancy
_atom_site_disorder_assembly
_atom_site_disorder_group
Cs Cs1 0.01786(10) 0.53122(4) 0.84780(4) 0.03586(15) Uani d . 1 . .
Cs Cs3 0.78365(10) 0.85449(4) 0.94981(4) 0.03902(16) Uani d . 1 . .
Cs Cs5 0.98028(15) 0.98003(7) 0.67857(6) 0.0769(3) Uani d . 1 . .
Cs Cs7 0.25370(11) 0.64336(4) 0.54943(4) 0.03983(17) Uani d . 1 . .
Cs Cs9 0.35054(10) 0.64639(4) 0.94192(4) 0.03554(15) Uani d . 1 . .
Cs Cs11 0.36320(11) 0.95601(5) 0.81878(4) 0.04282(17) Uani d . 1 . .
Cs Cs13 0.67455(13) 0.84899(5) 0.55823(5) 0.0542(2) Uani d . 1 . .
Cs Cs15 0.70434(11) 0.54813(5) 0.65989(4) 0.03993(17) Uani d . 1 . .
Cs Cs17 0.08027(11) 0.24311(5) 0.82453(4) 0.04132(17) Uani d . 1 . .
Cs Cs19 0.71747(13) 0.25826(6) 0.67667(5) 0.0548(2) Uani d . 1 . .
S S11 0.2042(4) 0.74909(17) 0.75256(15) 0.0329(5) Uani d D 1 . .
S S12 -0.1793(4) 0.74946(18) 0.74516(17) 0.0390(6) Uani d D 1 . .
O O13A 0.019(3) 0.7876(19) 0.731(2) 0.25(3) Uiso d PD 0.50 . .
O O13B 0.0643(18) 0.7300(11) 0.7129(8) 0.050(4) Uiso d PD 0.50 . .
O O14A 0.129(3) 0.7256(14) 0.8297(8) 0.064(5) Uiso d PD 0.50 . .
O O14B 0.200(6) 0.683(2) 0.8076(18) 0.19(2) Uiso d PD 0.50 . .
O O15A 0.305(5) 0.8193(19) 0.733(2) 0.183(18) Uiso d PD 0.50 . .
O O15B 0.146(3) 0.8352(9) 0.7778(12) 0.068(5) Uiso d PD 0.50 . .
O O16A 0.296(5) 0.6704(14) 0.7120(16) 0.129(12) Uiso d PD 0.50 . .
O O16B 0.394(3) 0.729(2) 0.6920(14) 0.141(13) Uiso d PD 0.50 . .
O O17A -0.132(5) 0.6907(19) 0.6885(16) 0.147(15) Uiso d PD 0.50 . .
O O17B -0.177(3) 0.7374(15) 0.6718(9) 0.073(6) Uiso d PD 0.50 . .
O O18A -0.266(4) 0.8354(12) 0.7257(17) 0.107(9) Uiso d PD 0.50 . .
O O18B -0.248(3) 0.8307(10) 0.7776(11) 0.067(6) Uiso d PD 0.50 . .
O O19A -0.260(7) 0.730(3) 0.8208(11) 0.21(2) Uiso d PD 0.50 . .
O O19B -0.243(3) 0.6787(12) 0.7916(12) 0.076(6) Uiso d PD 0.50 . .
S S31 0.2597(3) 0.37697(15) 0.95856(13) 0.0270(5) Uani d . 1 . .
S S32 0.5993(4) 0.42340(17) 0.84497(14) 0.0320(5) Uani d . 1 . .
O O33 0.4398(11) 0.3608(5) 0.8784(4) 0.0404(18) Uani d . 1 . .
O O34 0.2178(12) 0.4673(5) 0.9721(4) 0.0433(19) Uani d . 1 . .
O O35 0.1112(12) 0.3456(6) 0.9445(5) 0.053(2) Uani d . 1 . .
O O36 0.3294(15) 0.3255(6) 1.0102(5) 0.057(2) Uani d . 1 . .
O O37 0.4944(15) 0.5007(5) 0.8248(5) 0.058(3) Uani d . 1 . .
O O38 0.7428(12) 0.3756(6) 0.7823(5) 0.059(3) Uani d . 1 . .
O O39 0.6645(16) 0.4359(10) 0.9019(6) 0.088(4) Uani d . 1 . .
S S51 0.2764(4) 0.42617(15) 0.65963(13) 0.0279(5) Uani d . 1 . .
S S52 0.1669(4) 0.38264(16) 0.54286(13) 0.0290(5) Uani d . 1 . .
O O53 0.1974(16) 0.3621(5) 0.6218(5) 0.052(2) Uani d . 1 . .
O O54 0.1280(14) 0.5018(6) 0.6771(5) 0.054(2) Uani d . 1 . .
O O55 0.2845(14) 0.3773(6) 0.7247(5) 0.048(2) Uani d . 1 . .
O O56 0.4613(13) 0.4387(8) 0.6068(5) 0.063(3) Uani d . 1 . .
O O57 0.1726(17) 0.4709(6) 0.5254(5) 0.062(3) Uani d . 1 . .
O O58 0.3304(18) 0.3284(7) 0.4916(6) 0.082(4) Uani d . 1 . .
O O59 -0.0133(15) 0.3572(9) 0.5590(7) 0.089(4) Uani d . 1 . .
S S71 0.8074(3) 0.09526(15) 0.96927(13) 0.0272(5) Uani d . 1 . .
S S72 0.6499(4) 0.10894(16) 0.85360(13) 0.0301(5) Uani d . 1 . .
O O73 0.6633(11) 0.1451(5) 0.9277(4) 0.0390(18) Uani d . 1 . .
O O74 0.9839(14) 0.0567(8) 0.9120(6) 0.074(3) Uani d . 1 . .
O O75 0.6981(17) 0.0355(7) 1.0162(5) 0.065(3) Uani d . 1 . .
O O76 0.8247(17) 0.1614(6) 1.0073(7) 0.070(3) Uani d . 1 . .
O O77 0.4541(15) 0.1488(7) 0.8629(6) 0.066(3) Uani d . 1 . .
O O78 0.6835(14) 0.0176(5) 0.8582(4) 0.048(2) Uani d . 1 . .
O O79 0.7993(15) 0.1408(6) 0.7932(5) 0.056(2) Uani d . 1 . .
S S91 0.3741(5) 0.1042(2) 0.64818(16) 0.0484(8) Uani d . 1 . .
S S92 0.7438(4) 0.09982(19) 0.52579(17) 0.0410(6) Uani d D 1 . .
O O93 0.5118(11) 0.1392(5) 0.5697(4) 0.044(2) Uani d D 1 . .
O O94 0.1855(15) 0.1495(8) 0.6500(9) 0.102(5) Uani d . 1 . .
O O95 0.4062(17) 0.0135(6) 0.6419(6) 0.074(3) Uani d . 1 . .
O O96 0.434(3) 0.1309(9) 0.7024(6) 0.112(6) Uani d . 1 . .
O O97A 0.763(3) 0.1388(12) 0.4499(8) 0.066(5) Uiso d PD 0.50 . .
O O97B 0.839(3) 0.1662(11) 0.4965(12) 0.070(6) Uiso d PD 0.50 . .
O O98A 0.840(3) 0.1479(13) 0.5530(12) 0.074(6) Uiso d PD 0.50 . .
O O98B 0.797(3) 0.0544(13) 0.5870(10) 0.075(6) Uiso d PD 0.50 . .
O O99A 0.792(3) 0.0121(8) 0.5194(11) 0.061(5) Uiso d PD 0.50 . .
O O99B 0.728(3) 0.0372(11) 0.4807(10) 0.062(5) Uiso d PD 0.50 . .

loop_
_atom_site_aniso_label
_atom_site_aniso_U_11
_atom_site_aniso_U_22
_atom_site_aniso_U_33
_atom_site_aniso_U_12
_atom_site_aniso_U_13
_atom_site_aniso_U_23
Cs1 0.0365(3) 0.0426(4) 0.0286(3) -0.0092(3) -0.0105(3) -0.0057(3)
Cs3 0.0331(3) 0.0357(3) 0.0441(4) -0.0068(3) -0.0105(3) 0.0017(3)
Cs5 0.0638(6) 0.0704(6) 0.0741(6) -0.0369(5) 0.0165(5) -0.0315(5)
Cs7 0.0459(4) 0.0378(3) 0.0361(3) -0.0143(3) -0.0124(3) -0.0015(3)
Cs9 0.0383(3) 0.0314(3) 0.0405(3) -0.0061(3) -0.0181(3) -0.0054(3)
Cs11 0.0383(4) 0.0510(4) 0.0402(4) -0.0125(3) -0.0122(3) -0.0098(3)
Cs13 0.0586(5) 0.0431(4) 0.0718(6) -0.0072(4) -0.0375(5) -0.0030(4)
Cs15 0.0396(4) 0.0491(4) 0.0325(3) -0.0147(3) -0.0134(3) 0.0070(3)
Cs17 0.0433(4) 0.0404(4) 0.0449(4) -0.0129(3) -0.0189(3) -0.0019(3)
Cs19 0.0573(5) 0.0545(5) 0.0537(5) -0.0168(4) -0.0229(4) 0.0194(4)
S11 0.0311(12) 0.0338(12) 0.0383(13) -0.0068(10) -0.0169(11) -0.0037(10)
S12 0.0314(13) 0.0394(14) 0.0510(16) -0.0053(11) -0.0207(12) -0.0038(12)
S31 0.0261(11) 0.0297(11) 0.0262(11) -0.0099(9) -0.0084(9) -0.0024(9)
S32 0.0327(13) 0.0369(13) 0.0270(11) -0.0126(10) -0.0091(10) 0.0012(10)
O33 0.035(4) 0.033(4) 0.042(4) -0.012(3) 0.004(3) -0.021(3)
O34 0.045(5) 0.036(4) 0.038(4) -0.012(3) 0.002(3) -0.015(3)
O35 0.038(5) 0.069(6) 0.059(5) -0.021(4) -0.018(4) -0.011(5)
O36 0.075(7) 0.059(6) 0.050(5) -0.027(5) -0.035(5) 0.017(4)
O37 0.067(6) 0.041(5) 0.038(4) -0.002(4) 0.003(4) 0.007(4)
O38 0.032(4) 0.058(6) 0.058(6) -0.002(4) 0.011(4) -0.005(4)
O39 0.072(7) 0.174(13) 0.050(6) -0.080(8) -0.033(5) 0.022(7)
S51 0.0317(12) 0.0312(11) 0.0224(10) -0.0089(10) -0.0104(9) -0.0003(9)
S52 0.0310(12) 0.0335(12) 0.0277(11) -0.0146(10) -0.0128(9) 0.0018(9)
O53 0.099(7) 0.033(4) 0.051(5) -0.028(4) -0.051(5) 0.011(4)
O54 0.065(6) 0.046(5) 0.039(4) 0.014(4) -0.018(4) -0.007(4)
O55 0.060(6) 0.052(5) 0.039(4) -0.011(4) -0.027(4) 0.003(4)
O56 0.034(5) 0.112(8) 0.047(5) -0.036(5) -0.010(4) 0.007(5)
O57 0.110(9) 0.044(5) 0.058(6) -0.030(5) -0.057(6) 0.017(4)
O58 0.088(8) 0.077(7) 0.044(5) 0.012(6) 0.005(5) -0.024(5)
O59 0.057(6) 0.146(11) 0.096(9) -0.066(7) -0.052(6) 0.067(8)
S71 0.0265(11) 0.0278(11) 0.0298(11) -0.0045(9) -0.0138(9) 0.0003(9)
S72 0.0380(13) 0.0320(12) 0.0252(11) -0.0127(10) -0.0146(10) 0.0016(9)
O73 0.044(4) 0.040(4) 0.034(4) 0.012(3) -0.023(3) -0.015(3)
O74 0.035(5) 0.102(9) 0.070(7) 0.013(5) -0.016(5) -0.015(6)
O75 0.103(8) 0.071(6) 0.049(5) -0.052(6) -0.046(6) 0.027(5)
O76 0.095(8) 0.041(5) 0.111(9) -0.001(5) -0.082(8) -0.017(5)
O77 0.054(6) 0.077(7) 0.083(7) -0.002(5) -0.048(6) -0.009(6)
O78 0.077(6) 0.039(4) 0.038(4) -0.024(4) -0.026(4) 0.004(3)
O79 0.081(7) 0.054(5) 0.035(4) -0.040(5) -0.015(4) 0.015(4)
S91 0.063(2) 0.0460(16) 0.0303(13) -0.0336(15) 0.0017(13) -0.0068(12)
S92 0.0295(13) 0.0454(15) 0.0468(16) -0.0034(11) -0.0122(12) -0.0154(12)
O93 0.033(4) 0.044(4) 0.037(4) 0.003(3) -0.001(3) 0.011(3)
O94 0.034(6) 0.084(8) 0.146(12) -0.014(6) 0.020(7) -0.034(8)
O95 0.093(8) 0.048(5) 0.061(6) -0.036(5) 0.007(6) -0.019(5)
O96 0.209(17) 0.102(10) 0.049(6) -0.089(11) -0.045(9) -0.012(6)

loop_
_atom_type_symbol
_atom_type_description
_atom_type_scat_dispersion_real
_atom_type_scat_dispersion_imag
_atom_type_scat_source
O O 0.0106 0.0060 'International Tables Vol C Tables 4.2.6.8 and 6.1.1.4'
S S 0.1246 0.1234 'International Tables Vol C Tables 4.2.6.8 and 6.1.1.4'
Cs Cs -0.3680 2.1192 'International Tables Vol C Tables 4.2.6.8 and 6.1.1.4'

loop_
_geom_angle_atom_site_label_1
_geom_angle_atom_site_label_2
_geom_angle_atom_site_label_3
_geom_angle_site_symmetry_1
_geom_angle_site_symmetry_3
_geom_angle
_geom_angle_publ_flag
O15A S11 O16A . . 118.9(19) y
O15B S11 O14B . . 116.9(18) y
O15A S11 O14A . . 117.1(18) y
O16A S11 O14A . . 106.0(14) y
O15B S11 O16B . . 115.4(15) y
O14B S11 O16B . . 106.8(19) y
O15A S11 O13A . . 100.7(17) y
O16A S11 O13A . . 105.9(17) y
O14A S11 O13A . . 107.0(14) y
O15B S11 O13B . . 110.1(10) y
O14B S11 O13B . . 105.9(17) y
O16B S11 O13B . . 100.1(14) y
O17A S12 O19A . . 123(2) y
O18B S12 O19B . . 117.1(12) y
O18B S12 O17B . . 119.9(12) y
O19B S12 O17B . . 109.1(13) y
O17A S12 O18A . . 110.9(17) y
O19A S12 O18A . . 114(2) y
O17A S12 O13A . . 107.4(18) y
O19A S12 O13A . . 107.5(19) y
O18A S12 O13A . . 87.3(13) y
O18B S12 O13B . . 108.2(10) y
O19B S12 O13B . . 107.5(11) y
O17B S12 O13B . . 91.3(10) y
S11 O13A S12 . . 130.4(16) y
S11 O13B S12 . . 128.2(10) y
O36 S31 O34 . . 114.0(6) y
O36 S31 O35 . . 113.6(6) y
O34 S31 O35 . . 115.1(6) y
O36 S31 O33 . . 105.5(5) y
O34 S31 O33 . . 106.0(4) y
O35 S31 O33 . . 100.9(5) y
O39 S32 O38 . . 115.5(7) y
O39 S32 O37 . . 112.9(8) y
O38 S32 O37 . . 113.0(6) y
O39 S32 O33 . . 107.4(5) y
O38 S32 O33 . . 101.6(5) y
O37 S32 O33 . . 105.1(5) y
S31 O33 S32 . . 122.8(4) y
O56 S51 O54 . . 114.1(6) y
O56 S51 O55 . . 114.8(6) y
O54 S51 O55 . . 113.3(5) y
O56 S51 O53 . . 107.2(6) y
O54 S51 O53 . . 104.8(6) y
O55 S51 O53 . . 101.1(5) y
O59 S52 O58 . . 113.8(9) y
O59 S52 O57 . . 117.0(7) y
O58 S52 O57 . . 111.4(7) y
O59 S52 O53 . . 101.4(6) y
O58 S52 O53 . . 103.4(6) y
O57 S52 O53 . . 108.1(5) y
S51 O53 S52 . . 123.4(5) y
O76 S71 O74 . . 115.0(7) y
O76 S71 O75 . . 114.2(7) y
O74 S71 O75 . . 114.1(7) y
O76 S71 O73 . . 102.5(5) y
O74 S71 O73 . . 106.0(5) y
O75 S71 O73 . . 103.2(5) y
O77 S72 O79 . . 115.1(6) y
O77 S72 O78 . . 114.6(6) y
O79 S72 O78 . . 113.6(6) y
O77 S72 O73 . . 100.3(5) y
O79 S72 O73 . . 103.8(5) y
O78 S72 O73 . . 107.7(4) y
S71 O73 S72 . . 124.3(4) y
O96 S91 O95 . . 113.5(8) y
O96 S91 O94 . . 114.9(10) y
O95 S91 O94 . . 114.9(7) y
O96 S91 O93 . . 105.5(7) y
O95 S91 O93 . . 107.1(5) y
O94 S91 O93 . . 99.1(7) y
O99A S92 O98A . . 123.1(12) y
O97B S92 O99B . . 123.0(12) y
O97B S92 O98B . . 113.3(12) y
O99B S92 O98B . . 108.4(11) y
O99A S92 O97A . . 109.1(11) y
O98A S92 O97A . . 104.3(11) y
O97B S92 O93 . . 108.5(9) y
O99A S92 O93 . . 115.4(9) y
O98A S92 O93 . . 103.9(9) y
O99B S92 O93 . . 99.3(8) y
O98B S92 O93 . . 101.3(9) y
O97A S92 O93 . . 97.5(8) y
S91 O93 S92 . . 124.9(5) y

loop_
_geom_bond_atom_site_label_1
_geom_bond_atom_site_label_2
_geom_bond_site_symmetry_2
_geom_bond_distance
_geom_bond_publ_flag
Cs1 O14B . 2.95(3) y
Cs1 O39 1_455 3.128(10) y
Cs1 O19B . 3.14(2) y
Cs1 O54 . 3.152(8) y
Cs1 O34 2_567 3.263(8) y
Cs1 O34 . 3.306(9) y
Cs1 O55 . 3.313(9) y
Cs1 O14A . 3.34(2) y
Cs1 O37 . 3.368(11) y
Cs1 O35 . 3.471(10) y
Cs1 O19A . 3.53(4) y
Cs1 O36 2_567 3.554(11) y
Cs1 O16A . 3.61(3) y
Cs3 O75 1_565 3.101(11) y
Cs3 O36 2_667 3.121(9) y
Cs3 O78 1_565 3.160(8) y
Cs3 O14A 1_655 3.21(2) y
Cs3 O73 2_667 3.286(8) y
Cs3 O76 2_767 3.316(9) y
Cs3 O77 2_667 3.389(12) y
Cs3 O15B 1_655 3.39(2) y
Cs3 O19A 1_655 3.48(4) y
Cs3 O75 2_667 3.507(12) y
Cs3 O18B 1_655 3.51(2) y
Cs5 O98B 1_565 2.711(14) y
Cs5 O97A 2_766 3.015(19) y
Cs5 O99B 2_766 3.025(18) y
Cs5 O18A 1_655 3.13(3) y
Cs5 O13A 1_655 3.15(3) y
Cs5 O95 1_665 3.155(12) y
Cs5 O79 1_565 3.246(9) y
Cs5 O15B 1_655 3.25(2) y
Cs5 O18B 1_655 3.28(2) y
Cs5 O94 1_665 3.296(12) y
Cs5 O78 1_565 3.366(9) y
Cs5 O15A 1_655 3.55(4) y
Cs5 O99A 2_766 3.57(2) y
Cs7 O58 2_666 3.039(14) y
Cs7 O57 . 3.051(9) y
Cs7 O17A . 3.11(3) y
Cs7 O97B 2_666 3.109(17) y
Cs7 O56 2_666 3.162(10) y
Cs7 O54 . 3.218(9) y
Cs7 O13B . 3.236(15) y
Cs7 O59 2_566 3.270(10) y
Cs7 O17B . 3.31(2) y
Cs7 O16A . 3.37(3) y
Cs7 O97A 2_666 3.45(2) y
Cs7 O56 . 3.598(11) y
Cs9 O36 2_667 3.021(10) y
Cs9 O37 . 3.112(9) y
Cs9 O76 2_667 3.147(9) y
Cs9 O34 . 3.160(8) y
Cs9 O39 2_667 3.185(10) y
Cs9 O14B . 3.20(3) y
Cs9 O14A . 3.257(18) y
Cs9 O35 2_567 3.302(9) y
Cs9 O19B 1_655 3.419(19) y
Cs9 O19A 1_655 3.42(3) y
Cs9 O39 . 3.622(15) y
Cs11 O74 1_465 2.925(10) y
Cs11 O18A 1_655 3.03(2) y
Cs11 O18B 1_655 3.027(18) y
Cs11 O15A . 3.05(3) y
Cs11 O75 2_667 3.077(9) y
Cs11 O15B . 3.100(18) y
Cs11 O78 1_565 3.149(9) y
Cs11 O95 1_565 3.402(12) y
Cs11 O96 1_565 3.446(13) y
Cs11 O77 1_565 3.528(11) y
Cs11 O76 2_667 3.658(12) y
Cs13 O99A 1_565 2.876(15) y
Cs13 O58 2_666 3.079(12) y
Cs13 O95 1_565 3.088(10) y
Cs13 O17B 1_655 3.122(19) y
Cs13 O93 2_666 3.274(9) y
Cs13 O99B 1_565 3.281(19) y
Cs13 O97A 2_666 3.32(2) y
Cs13 O97B 2_766 3.352(19) y
Cs13 O16B . 3.40(3) y
Cs13 O18A 1_655 3.44(3) y
Cs13 O98A 2_766 3.46(2) y
Cs13 O99B 2_666 3.50(2) y
Cs13 O15A 1_555 3.55(4) y
Cs15 O17A 1_655 2.99(3) y
Cs15 O37 . 3.095(8) y
Cs15 O16A . 3.11(3) y
Cs15 O16B . 3.23(3) y
Cs15 O56 . 3.252(10) y
Cs15 O54 1_655 3.256(10) y
Cs15 O17B 1_655 3.38(2) y
Cs15 O57 2_666 3.386(9) y
Cs15 O58 2_666 3.477(12) y
Cs15 O57 1_655 3.515(12) y
Cs15 O38 . 3.532(10) y
Cs15 O59 1_655 3.560(16) y
Cs15 O19B 1_655 3.61(2) y
Cs17 O55 . 3.022(9) y
Cs17 O35 . 3.067(9) y
Cs17 O96 . 3.120(16) y
Cs17 O79 1_455 3.182(9) y
Cs17 O77 . 3.222(9) y
Cs17 O38 1_455 3.263(10) y
Cs17 O74 1_455 3.377(13) y
Cs17 O94 . 3.560(15) y
Cs17 O73 1_455 3.608(9) y
Cs17 O76 1_455 3.618(13) y
Cs19 O98A . 2.837(19) y
Cs19 O38 . 2.977(11) y
Cs19 O79 . 2.990(9) y
Cs19 O59 1_655 3.005(10) y
Cs19 O96 . 3.127(13) y
Cs19 O55 . 3.226(9) y
Cs19 O94 1_655 3.439(12) y
Cs19 O56 . 3.591(11) y
Cs19 O97B . 3.62(2) y
Cs19 O98B . 3.65(2) y
S11 O15B . 1.419(14) y
S11 O15A . 1.428(16) y
S11 O16A . 1.432(16) y
S11 O14B . 1.433(17) y
S11 O14A . 1.436(14) y
S11 O16B . 1.452(16) y
S11 O13A . 1.597(16) y
S11 O13B . 1.612(12) y
S12 O18B . 1.394(14) y
S12 O17A . 1.395(16) y
S12 O19A . 1.398(17) y
S12 O19B . 1.433(14) y
S12 O17B . 1.450(14) y
S12 O18A . 1.477(16) y
S12 O13A . 1.644(17) y
S12 O13B . 1.658(12) y
S31 O36 . 1.433(9) y
S31 O34 . 1.434(8) y
S31 O35 . 1.438(8) y
S31 O33 . 1.620(7) y
S32 O39 . 1.417(10) y
S32 O38 . 1.423(9) y
S32 O37 . 1.431(9) y
S32 O33 . 1.630(8) y
S51 O56 . 1.419(9) y
S51 O54 . 1.422(9) y
S51 O55 . 1.448(8) y
S51 O53 . 1.630(8) y
S52 O59 . 1.408(9) y
S52 O58 . 1.415(10) y
S52 O57 . 1.427(9) y
S52 O53 . 1.639(8) y
S71 O76 . 1.393(9) y
S71 O74 . 1.418(10) y
S71 O75 . 1.425(9) y
S71 O73 . 1.634(7) y
S72 O77 . 1.422(10) y
S72 O79 . 1.425(8) y
S72 O78 . 1.427(8) y
S72 O73 . 1.644(7) y
S91 O96 . 1.423(12) y
S91 O95 . 1.424(10) y
S91 O94 . 1.438(13) y
S91 O93 . 1.614(8) y
S92 O97B . 1.367(14) y
S92 O99A . 1.373(13) y
S92 O98A . 1.410(14) y
S92 O99B . 1.436(13) y
S92 O98B . 1.488(14) y
S92 O97A . 1.522(14) y
S92 O93 . 1.626(8) y
